data_7126626
loop_
_publ_author_name
'Parvin, Nasrina'
'Mishra, Bijoyananda'
'George, Anjana'
'Neralkar, Mahesh'
'Hossain, Jabed'
'Parameswaran, Pattiyil'
'Hotha, Srinivas'
'Khan, Shabana'

_publ_section_title
;
 N-Heterocyclic silylene/germylene ligands in Au(i) catalysis.
;
_journal_issue 55
_journal_name_full 'Chemical communications (Cambridge, England)'
_journal_page_first 7625
_journal_page_last 7628
_journal_paper_doi 10.1039/d0cc03156a
_journal_volume 56
_journal_year 2020
_chemical_formula_moiety 'C33 H42 Au F6 N2 Sb'
_chemical_formula_sum 'C33 H42 Au F6 N2 Sb'
_chemical_formula_weight 899.40
_space_group_crystal_system monoclinic
_space_group_IT_number 14
_space_group_name_Hall '-P 2ybc'
_space_group_name_H-M_alt 'P 1 21/c 1'
_atom_sites_solution_hydrogens geom
_audit_creation_method SHELXL-2014/7
_audit_update_record
;
2019-09-18 deposited with the CCDC.	2020-06-01 downloaded from the CCDC.
;
_cell_angle_alpha 90
_cell_angle_beta 100.2060(10)
_cell_angle_gamma 90
_cell_formula_units_Z 4
_cell_length_a 13.4432(9)
_cell_length_b 14.6762(9)
_cell_length_c 17.3789(8)
_cell_measurement_reflns_used 9212
_cell_measurement_temperature 100(2)
_cell_measurement_theta_max 28.25
_cell_measurement_theta_min 2.25
_cell_volume 3374.5(3)
_computing_cell_refinement 'Bruker SAINT'
_computing_data_collection 'Bruker APEX2'
_computing_data_reduction 'Bruker SAINT'
_computing_molecular_graphics 'Bruker SHELXTL'
_computing_publication_material 'Bruker SHELXTL'
_computing_structure_refinement 'SHELXL-2014 (Sheldrick 2014)'
_computing_structure_solution 'SHELXS-97 (Sheldrick 2008)'
_diffrn_ambient_temperature 100(2)
_diffrn_measured_fraction_theta_full 0.999
_diffrn_measured_fraction_theta_max 0.999
_diffrn_measurement_device_type 'Bruker APEX-II CCD'
_diffrn_measurement_method '\f and \w scans'
_diffrn_radiation_type MoK\a
_diffrn_radiation_wavelength 0.71073
_diffrn_reflns_av_R_equivalents 0.0432
_diffrn_reflns_av_unetI/netI 0.0150
_diffrn_reflns_Laue_measured_fraction_full 0.999
_diffrn_reflns_Laue_measured_fraction_max 0.999
_diffrn_reflns_limit_h_max 16
_diffrn_reflns_limit_h_min -16
_diffrn_reflns_limit_k_max 17
_diffrn_reflns_limit_k_min -17
_diffrn_reflns_limit_l_max 20
_diffrn_reflns_limit_l_min -20
_diffrn_reflns_number 108354
_diffrn_reflns_point_group_measured_fraction_full 0.999
_diffrn_reflns_point_group_measured_fraction_max 0.999
_diffrn_reflns_theta_full 25.242
_diffrn_reflns_theta_max 25.250
_diffrn_reflns_theta_min 2.250
_exptl_absorpt_coefficient_mu 5.201
_exptl_absorpt_correction_type multi-scan
_exptl_absorpt_process_details 'Sheldrick, G. M. (2012) SADABS. Bruker AXS Inc., Madison, Wisconsin, USA.'
_exptl_crystal_colour colorless
_exptl_crystal_density_diffrn 1.770
_exptl_crystal_description block
_exptl_crystal_F_000 1752
_exptl_crystal_size_max 0.1
_exptl_crystal_size_mid 0.1
_exptl_crystal_size_min 0.1
_exptl_transmission_factor_max 0.7457
_exptl_transmission_factor_min 0.4679
_refine_diff_density_max 2.132
_refine_diff_density_min -1.629
_refine_diff_density_rms 0.082
_refine_ls_extinction_method none
_refine_ls_goodness_of_fit_ref 1.037
_refine_ls_hydrogen_treatment constr
_refine_ls_matrix_type full
_refine_ls_number_parameters 396
_refine_ls_number_reflns 6111
_refine_ls_number_restraints 0
_refine_ls_restrained_S_all 1.037
_refine_ls_R_factor_all 0.0251
_refine_ls_R_factor_gt 0.0201
_refine_ls_shift/su_max 0.002
_refine_ls_shift/su_mean 0.000
_refine_ls_structure_factor_coef Fsqd
_refine_ls_weighting_details 'w=1/[\s^2^(Fo^2^)+(0.0065P)^2^+10.2307P] where P=(Fo^2^+2Fc^2^)/3'
_refine_ls_weighting_scheme calc
_refine_ls_wR_factor_gt 0.0401
_refine_ls_wR_factor_ref 0.0420
_reflns_Friedel_coverage 0.000
_reflns_number_gt 5485
_reflns_number_total 6111
_reflns_threshold_expression 'I > 2\s(I)'
_cod_data_source_file d0cc03156a2.cif
_cod_data_source_block Q1_a
_cod_depositor_comments 'Adding full bibliography for 7126624--7126629.cif.'
_cod_original_sg_symbol_H-M 'P 21/c'
_cod_database_code 7126626
_shelx_shelxl_version_number 2014/7
_shelx_space_group_comment
;
The symmetry employed for this shelxl refinement is uniquely defined
by the following loop, which should always be used as a source of
symmetry information in preference to the above space-group names.
They are only intended as comments.
;

loop_
_space_group_symop_operation_xyz
'x, y, z'
'-x, y+1/2, -z+1/2'
'-x, -y, -z'
'x, -y-1/2, z-1/2'

loop_
_atom_site_label
_atom_site_type_symbol
_atom_site_fract_x
_atom_site_fract_y
_atom_site_fract_z
_atom_site_U_iso_or_equiv
_atom_site_adp_type
_atom_site_occupancy
_atom_site_site_symmetry_order
_atom_site_calc_flag
_atom_site_refinement_flags_posn
_atom_site_refinement_flags_adp
_atom_site_refinement_flags_occupancy
_atom_site_disorder_assembly
_atom_site_disorder_group
Au1 Au 0.75279(2) 0.76894(2) 0.72623(2) 0.02198(4) Uani 1 1 d . . . . .
Sb1 Sb 0.76533(2) 0.30451(2) 0.59492(2) 0.02576(6) Uani 1 1 d . . . . .
N2 N 0.76255(18) 0.89432(17) 0.59280(14) 0.0161(5) Uani 1 1 d . . . . .
F5 F 0.76104(18) 0.35251(17) 0.69372(12) 0.0465(6) Uani 1 1 d . . . . .
N1 N 0.67581(18) 0.95667(17) 0.67152(14) 0.0161(5) Uani 1 1 d . . . . .
F3 F 0.84703(18) 0.20844(18) 0.63906(17) 0.0606(7) Uani 1 1 d . . . . .
C1 C 0.7279(2) 0.8806(2) 0.66054(17) 0.0160(6) Uani 1 1 d . . . . .
F6 F 0.6820(2) 0.40047(17) 0.55192(14) 0.0604(7) Uani 1 1 d . . . . .
F4 F 0.65174(17) 0.23472(17) 0.6020(2) 0.0666(8) Uani 1 1 d . . . . .
F2 F 0.7687(3) 0.2577(2) 0.49662(16) 0.0846(10) Uani 1 1 d . . . . .
C00B C 0.7550(2) 0.7561(2) 0.51402(18) 0.0239(7) Uani 1 1 d . . . . .
C00C C 0.8063(3) 0.6862(3) 0.4837(2) 0.0315(8) Uani 1 1 d . . . . .
H00C H 0.7699 0.6387 0.4566 0.038 Uiso 1 1 calc R U . . .
F1 F 0.8795(2) 0.3739(2) 0.5892(2) 0.0806(10) Uani 1 1 d . . . . .
C00E C 0.8141(2) 0.8247(2) 0.55585(17) 0.0184(6) Uani 1 1 d . . . . .
C00F C 0.7320(2) 0.9789(2) 0.56230(19) 0.0216(7) Uani 1 1 d . . . . .
H00F H 0.7463 1.0042 0.5164 0.026 Uiso 1 1 calc R U . . .
C00G C 0.6394(2) 0.7577(3) 0.4984(2) 0.0283(8) Uani 1 1 d . . . . .
H00G H 0.6178 0.8098 0.5266 0.034 Uiso 1 1 calc R U . . .
C00H C 0.9199(2) 0.8273(2) 0.56573(18) 0.0206(7) Uani 1 1 d . . . . .
C3 C 0.8145(2) 0.6599(2) 0.8167(2) 0.0285(8) Uani 1 1 d . . . . .
H3 H 0.7928 0.6887 0.8584 0.034 Uiso 1 1 calc R U . . .
C00J C 0.5292(2) 0.9332(2) 0.73492(18) 0.0197(7) Uani 1 1 d . . . . .
C00K C 0.6261(3) 1.0330(2) 0.86435(19) 0.0250(7) Uani 1 1 d . . . . .
H00K H 0.6573 1.0659 0.9077 0.030 Uiso 1 1 calc R U . . .
C00L C 0.6256(2) 0.9708(2) 0.73790(17) 0.0173(6) Uani 1 1 d . . . . .
C00M C 0.6777(2) 1.0178(2) 0.61173(19) 0.0223(7) Uani 1 1 d . . . . .
H00M H 0.6473 1.0749 0.6064 0.027 Uiso 1 1 calc R U . . .
C00N C 0.7822(2) 1.0592(2) 0.80399(19) 0.0227(7) Uani 1 1 d . . . . .
H00N H 0.8019 1.0474 0.7532 0.027 Uiso 1 1 calc R U . . .
C00O C 0.9816(2) 0.9013(2) 0.6133(2) 0.0257(7) Uani 1 1 d . . . . .
H00O H 0.9401 0.9565 0.6101 0.031 Uiso 1 1 calc R U . . .
C5 C 0.7780(3) 0.5714(2) 0.7010(2) 0.0382(9) Uani 1 1 d . . . . .
H5 H 0.7318 0.5396 0.6646 0.046 Uiso 1 1 calc R U . . .
C00Q C 0.4830(2) 0.9474(2) 0.79970(19) 0.0239(7) Uani 1 1 d . . . . .
H00Q H 0.4192 0.9232 0.8002 0.029 Uiso 1 1 calc R U . . .
C00R C 0.5308(2) 0.9969(2) 0.86323(19) 0.0256(7) Uani 1 1 d . . . . .
H00R H 0.4985 1.0061 0.9057 0.031 Uiso 1 1 calc R U . . .
C00S C 0.6760(2) 1.0207(2) 0.80132(18) 0.0199(7) Uani 1 1 d . . . . .
C00T C 0.9664(2) 0.7561(2) 0.53265(19) 0.0269(8) Uani 1 1 d . . . . .
H00T H 1.0364 0.7557 0.5373 0.032 Uiso 1 1 calc R U . . .
C00U C 0.9105(3) 0.6863(3) 0.4930(2) 0.0315(8) Uani 1 1 d . . . . .
H00U H 0.9434 0.6388 0.4724 0.038 Uiso 1 1 calc R U . . .
C6 C 0.8775(3) 0.5754(3) 0.6938(2) 0.0404(10) Uani 1 1 d . . . . .
H6 H 0.8989 0.5474 0.6516 0.048 Uiso 1 1 calc R U . . .
C8 C 0.9181(3) 0.6644(3) 0.8115(2) 0.0339(8) Uani 1 1 d . . . . .
H8 H 0.9641 0.6952 0.8487 0.041 Uiso 1 1 calc R U . . .
C00X C 0.5993(3) 0.7717(3) 0.4113(2) 0.0420(10) Uani 1 1 d . . . . .
H00A H 0.6244 0.8283 0.3947 0.063 Uiso 1 1 calc R U . . .
H00B H 0.5268 0.7732 0.4024 0.063 Uiso 1 1 calc R U . . .
H00D H 0.6216 0.7225 0.3822 0.063 Uiso 1 1 calc R U . . .
C00Y C 0.4759(2) 0.8769(2) 0.6663(2) 0.0252(7) Uani 1 1 d . . . . .
H00Y H 0.5164 0.8791 0.6247 0.030 Uiso 1 1 calc R U . . .
C4 C 0.7461(3) 0.6159(2) 0.7639(2) 0.0376(9) Uani 1 1 d . . . . .
H4 H 0.6784 0.6149 0.7690 0.045 Uiso 1 1 calc R U . . .
C010 C 0.5948(3) 0.6719(3) 0.5284(2) 0.0394(10) Uani 1 1 d . . . . .
H01A H 0.6181 0.6193 0.5039 0.059 Uiso 1 1 calc R U . . .
H01B H 0.5224 0.6747 0.5161 0.059 Uiso 1 1 calc R U . . .
H01C H 0.6159 0.6677 0.5840 0.059 Uiso 1 1 calc R U . . .
C011 C 0.7847(3) 1.1616(3) 0.8171(3) 0.0417(10) Uani 1 1 d . . . . .
H01D H 0.7371 1.1905 0.7768 0.063 Uiso 1 1 calc R U . . .
H01E H 0.8514 1.1842 0.8156 0.063 Uiso 1 1 calc R U . . .
H01F H 0.7673 1.1749 0.8672 0.063 Uiso 1 1 calc R U . . .
C012 C 1.0788(3) 0.9243(3) 0.5826(3) 0.0492(11) Uani 1 1 d . . . . .
H01G H 1.1247 0.8738 0.5920 0.074 Uiso 1 1 calc R U . . .
H01H H 1.1096 0.9773 0.6092 0.074 Uiso 1 1 calc R U . . .
H01I H 1.0627 0.9362 0.5275 0.074 Uiso 1 1 calc R U . . .
C013 C 1.0066(3) 0.8726(3) 0.6991(2) 0.0393(9) Uani 1 1 d . . . . .
H01J H 0.9451 0.8633 0.7188 0.059 Uiso 1 1 calc R U . . .
H01K H 1.0457 0.9195 0.7289 0.059 Uiso 1 1 calc R U . . .
H01L H 1.0448 0.8170 0.7034 0.059 Uiso 1 1 calc R U . . .
C014 C 0.3708(3) 0.9154(3) 0.6339(2) 0.0422(10) Uani 1 1 d . . . . .
H01M H 0.3289 0.9111 0.6732 0.063 Uiso 1 1 calc R U . . .
H01N H 0.3408 0.8810 0.5887 0.063 Uiso 1 1 calc R U . . .
H01O H 0.3767 0.9780 0.6196 0.063 Uiso 1 1 calc R U . . .
C7 C 0.9477(3) 0.6219(3) 0.7501(3) 0.0402(10) Uani 1 1 d . . . . .
H7 H 1.0154 0.6234 0.7450 0.048 Uiso 1 1 calc R U . . .
C016 C 0.4667(3) 0.7777(3) 0.6903(2) 0.0395(9) Uani 1 1 d . . . . .
H01P H 0.5328 0.7537 0.7101 0.059 Uiso 1 1 calc R U . . .
H01Q H 0.4359 0.7427 0.6457 0.059 Uiso 1 1 calc R U . . .
H01R H 0.4258 0.7742 0.7302 0.059 Uiso 1 1 calc R U . . .
C017 C 0.8573(3) 1.0102(3) 0.8664(2) 0.0464(11) Uani 1 1 d . . . . .
H01S H 0.8390 1.0201 0.9167 0.070 Uiso 1 1 calc R U . . .
H01T H 0.9240 1.0336 0.8665 0.070 Uiso 1 1 calc R U . . .
H01U H 0.8560 0.9461 0.8553 0.070 Uiso 1 1 calc R U . . .

loop_
_atom_site_aniso_label
_atom_site_aniso_U_11
_atom_site_aniso_U_22
_atom_site_aniso_U_33
_atom_site_aniso_U_23
_atom_site_aniso_U_13
_atom_site_aniso_U_12
Au1 0.02602(7) 0.01718(6) 0.02507(7) 0.00522(5) 0.01088(5) 0.00744(5)
Sb1 0.02107(11) 0.02857(12) 0.02825(12) -0.00150(10) 0.00606(9) -0.00114(9)
N2 0.0132(12) 0.0199(14) 0.0159(13) -0.0001(10) 0.0045(10) 0.0011(10)
F5 0.0536(15) 0.0557(15) 0.0305(12) -0.0010(11) 0.0085(10) 0.0141(12)
N1 0.0153(13) 0.0147(13) 0.0188(13) 0.0010(10) 0.0042(10) 0.0021(10)
F3 0.0361(13) 0.0562(17) 0.086(2) 0.0021(14) 0.0022(13) 0.0273(12)
C1 0.0109(14) 0.0196(16) 0.0172(15) -0.0020(12) 0.0019(12) -0.0017(12)
F6 0.083(2) 0.0461(15) 0.0466(15) 0.0171(12) -0.0029(13) 0.0190(14)
F4 0.0250(12) 0.0355(13) 0.140(3) 0.0020(16) 0.0154(14) -0.0064(10)
F2 0.112(3) 0.101(3) 0.0414(15) -0.0339(16) 0.0137(16) 0.007(2)
C00B 0.0169(16) 0.033(2) 0.0224(17) -0.0070(14) 0.0038(13) -0.0003(14)
C00C 0.0217(18) 0.040(2) 0.033(2) -0.0190(17) 0.0040(15) -0.0008(15)
F1 0.0629(18) 0.076(2) 0.118(3) -0.0199(19) 0.0556(18) -0.0369(16)
C00E 0.0167(15) 0.0229(17) 0.0165(15) -0.0003(13) 0.0053(12) 0.0013(13)
C00F 0.0206(16) 0.0220(17) 0.0228(17) 0.0081(13) 0.0052(13) 0.0017(13)
C00G 0.0161(16) 0.039(2) 0.0300(18) -0.0136(16) 0.0055(14) -0.0036(14)
C00H 0.0155(15) 0.0253(18) 0.0206(16) -0.0019(13) 0.0025(13) -0.0010(13)
C3 0.0191(17) 0.0261(18) 0.042(2) 0.0255(16) 0.0112(15) 0.0073(14)
C00J 0.0181(16) 0.0164(16) 0.0247(17) 0.0014(13) 0.0045(13) 0.0035(12)
C00K 0.0276(18) 0.0248(18) 0.0227(17) -0.0051(14) 0.0048(14) 0.0015(14)
C00L 0.0194(16) 0.0154(15) 0.0181(16) 0.0008(12) 0.0061(13) 0.0056(12)
C00M 0.0208(16) 0.0196(17) 0.0270(18) 0.0077(14) 0.0053(14) 0.0035(13)
C00N 0.0219(17) 0.0231(17) 0.0231(17) 0.0015(14) 0.0039(14) -0.0022(13)
C00O 0.0167(16) 0.0207(17) 0.039(2) -0.0050(15) 0.0017(14) -0.0007(13)
C5 0.036(2) 0.0216(19) 0.054(3) 0.0008(17) 0.0013(19) 0.0001(16)
C00Q 0.0171(16) 0.0261(18) 0.0303(19) 0.0020(14) 0.0093(14) 0.0034(13)
C00R 0.0271(18) 0.0294(19) 0.0229(17) 0.0009(14) 0.0116(14) 0.0066(14)
C00S 0.0198(16) 0.0174(16) 0.0224(17) 0.0022(13) 0.0036(13) 0.0034(13)
C00T 0.0152(15) 0.036(2) 0.0294(18) -0.0050(15) 0.0042(14) 0.0031(14)
C00U 0.0261(18) 0.037(2) 0.0315(19) -0.0155(16) 0.0059(15) 0.0063(16)
C6 0.047(2) 0.028(2) 0.049(2) 0.0005(18) 0.015(2) 0.0088(18)
C8 0.032(2) 0.030(2) 0.039(2) 0.0066(17) 0.0047(17) -0.0018(16)
C00X 0.0147(17) 0.070(3) 0.040(2) -0.001(2) 0.0014(15) -0.0035(18)
C00Y 0.0180(16) 0.0287(19) 0.0295(18) -0.0044(15) 0.0060(14) -0.0036(14)
C4 0.037(2) 0.0244(19) 0.053(3) 0.0182(18) 0.0132(19) 0.0062(17)
C010 0.0247(19) 0.055(3) 0.039(2) -0.0078(19) 0.0058(17) -0.0114(18)
C011 0.039(2) 0.027(2) 0.063(3) -0.0057(19) 0.018(2) -0.0088(17)
C012 0.027(2) 0.044(3) 0.081(3) -0.015(2) 0.019(2) -0.0147(18)
C013 0.038(2) 0.034(2) 0.040(2) -0.0103(18) -0.0089(18) -0.0022(17)
C014 0.036(2) 0.042(2) 0.042(2) -0.0072(19) -0.0109(18) 0.0043(18)
C7 0.026(2) 0.033(2) 0.065(3) 0.006(2) 0.0168(19) 0.0061(16)
C016 0.033(2) 0.028(2) 0.057(3) -0.0075(19) 0.0041(18) -0.0042(17)
C017 0.0219(19) 0.063(3) 0.052(3) 0.026(2) 0.0005(18) -0.0050(19)

loop_
_atom_type_symbol
_atom_type_description
_atom_type_scat_dispersion_real
_atom_type_scat_dispersion_imag
_atom_type_scat_source
C C 0.0033 0.0016 'International Tables Vol C Tables 4.2.6.8 and 6.1.1.4'
H H 0.0000 0.0000 'International Tables Vol C Tables 4.2.6.8 and 6.1.1.4'
Au Au -2.0133 8.8022 'International Tables Vol C Tables 4.2.6.8 and 6.1.1.4'
F F 0.0171 0.0103 'International Tables Vol C Tables 4.2.6.8 and 6.1.1.4'
N N 0.0061 0.0033 'International Tables Vol C Tables 4.2.6.8 and 6.1.1.4'
Sb Sb -0.5866 1.5461 'International Tables Vol C Tables 4.2.6.8 and 6.1.1.4'

loop_
_geom_angle_atom_site_label_1
_geom_angle_atom_site_label_2
_geom_angle_atom_site_label_3
_geom_angle
_geom_angle_site_symmetry_1
_geom_angle_site_symmetry_3
_geom_angle_publ_flag
C1 Au1 C3 166.16(12) . . ?
C1 Au1 C4 159.57(13) . . ?
C3 Au1 C4 33.65(13) . . ?
F2 Sb1 F1 89.94(15) . . ?
F2 Sb1 F4 90.60(15) . . ?
F1 Sb1 F4 179.27(15) . . ?
F2 Sb1 F5 179.48(14) . . ?
F1 Sb1 F5 90.16(13) . . ?
F4 Sb1 F5 89.30(13) . . ?
F2 Sb1 F3 89.43(14) . . ?
F1 Sb1 F3 90.25(14) . . ?
F4 Sb1 F3 89.26(12) . . ?
F5 Sb1 F3 91.08(11) . . ?
F2 Sb1 F6 91.25(13) . . ?
F1 Sb1 F6 90.47(14) . . ?
F4 Sb1 F6 90.00(12) . . ?
F5 Sb1 F6 88.24(11) . . ?
F3 Sb1 F6 179.01(12) . . ?
C1 N2 C00F 110.0(2) . . ?
C1 N2 C00E 123.1(3) . . ?
C00F N2 C00E 126.6(3) . . ?
C1 N1 C00M 110.7(2) . . ?
C1 N1 C00L 123.8(2) . . ?
C00M N1 C00L 125.5(3) . . ?
N1 C1 N2 105.4(3) . . ?
N1 C1 Au1 129.7(2) . . ?
N2 C1 Au1 124.9(2) . . ?
C00C C00B C00E 116.8(3) . . ?
C00C C00B C00G 120.0(3) . . ?
C00E C00B C00G 123.1(3) . . ?
C00U C00C C00B 121.1(3) . . ?
C00U C00C H00C 119.5 . . ?
C00B C00C H00C 119.5 . . ?
C00H C00E C00B 123.5(3) . . ?
C00H C00E N2 118.8(3) . . ?
C00B C00E N2 117.7(3) . . ?
C00M C00F N2 107.0(3) . . ?
C00M C00F H00F 126.5 . . ?
N2 C00F H00F 126.5 . . ?
C00X C00G C010 111.0(3) . . ?
C00X C00G C00B 110.3(3) . . ?
C010 C00G C00B 112.1(3) . . ?
C00X C00G H00G 107.8 . . ?
C010 C00G H00G 107.8 . . ?
C00B C00G H00G 107.8 . . ?
C00T C00H C00E 116.7(3) . . ?
C00T C00H C00O 121.2(3) . . ?
C00E C00H C00O 122.0(3) . . ?
C4 C3 C8 122.7(4) . . ?
C4 C3 Au1 75.3(2) . . ?
C8 C3 Au1 99.5(2) . . ?
C4 C3 H3 118.6 . . ?
C8 C3 H3 118.6 . . ?
Au1 C3 H3 95.3 . . ?
C00Q C00J C00L 116.9(3) . . ?
C00Q C00J C00Y 120.0(3) . . ?
C00L C00J C00Y 123.1(3) . . ?
C00R C00K C00S 120.8(3) . . ?
C00R C00K H00K 119.6 . . ?
C00S C00K H00K 119.6 . . ?
C00S C00L C00J 123.5(3) . . ?
C00S C00L N1 118.3(3) . . ?
C00J C00L N1 118.1(3) . . ?
C00F C00M N1 106.8(3) . . ?
C00F C00M H00M 126.6 . . ?
N1 C00M H00M 126.6 . . ?
C011 C00N C017 111.4(3) . . ?
C011 C00N C00S 111.5(3) . . ?
C017 C00N C00S 110.1(3) . . ?
C011 C00N H00N 107.9 . . ?
C017 C00N H00N 107.9 . . ?
C00S C00N H00N 107.9 . . ?
C00H C00O C013 109.8(3) . . ?
C00H C00O C012 112.6(3) . . ?
C013 C00O C012 110.3(3) . . ?
C00H C00O H00O 108.0 . . ?
C013 C00O H00O 108.0 . . ?
C012 C00O H00O 108.0 . . ?
C6 C5 C4 119.3(4) . . ?
C6 C5 H5 120.3 . . ?
C4 C5 H5 120.3 . . ?
C00R C00Q C00J 121.0(3) . . ?
C00R C00Q H00Q 119.5 . . ?
C00J C00Q H00Q 119.5 . . ?
C00Q C00R C00K 120.7(3) . . ?
C00Q C00R H00R 119.6 . . ?
C00K C00R H00R 119.6 . . ?
C00L C00S C00K 117.1(3) . . ?
C00L C00S C00N 122.6(3) . . ?
C00K C00S C00N 120.3(3) . . ?
C00U C00T C00H 121.2(3) . . ?
C00U C00T H00T 119.4 . . ?
C00H C00T H00T 119.4 . . ?
C00C C00U C00T 120.6(3) . . ?
C00C C00U H00U 119.7 . . ?
C00T C00U H00U 119.7 . . ?
C5 C6 C7 120.2(4) . . ?
C5 C6 H6 119.9 . . ?
C7 C6 H6 119.9 . . ?
C7 C8 C3 117.4(4) . . ?
C7 C8 H8 121.3 . . ?
C3 C8 H8 121.3 . . ?
C00G C00X H00A 109.5 . . ?
C00G C00X H00B 109.5 . . ?
H00A C00X H00B 109.5 . . ?
C00G C00X H00D 109.5 . . ?
H00A C00X H00D 109.5 . . ?
H00B C00X H00D 109.5 . . ?
C016 C00Y C00J 110.7(3) . . ?
C016 C00Y C014 109.7(3) . . ?
C00J C00Y C014 111.3(3) . . ?
C016 C00Y H00Y 108.3 . . ?
C00J C00Y H00Y 108.3 . . ?
C014 C00Y H00Y 108.3 . . ?
C3 C4 C5 119.3(4) . . ?
C3 C4 Au1 71.0(2) . . ?
C5 C4 Au1 101.3(2) . . ?
C3 C4 H4 120.3 . . ?
C5 C4 H4 120.3 . . ?
Au1 C4 H4 97.3 . . ?
C00G C010 H01A 109.5 . . ?
C00G C010 H01B 109.5 . . ?
H01A C010 H01B 109.5 . . ?
C00G C010 H01C 109.5 . . ?
H01A C010 H01C 109.5 . . ?
H01B C010 H01C 109.5 . . ?
C00N C011 H01D 109.5 . . ?
C00N C011 H01E 109.5 . . ?
H01D C011 H01E 109.5 . . ?
C00N C011 H01F 109.5 . . ?
H01D C011 H01F 109.5 . . ?
H01E C011 H01F 109.5 . . ?
C00O C012 H01G 109.5 . . ?
C00O C012 H01H 109.5 . . ?
H01G C012 H01H 109.5 . . ?
C00O C012 H01I 109.5 . . ?
H01G C012 H01I 109.5 . . ?
H01H C012 H01I 109.5 . . ?
C00O C013 H01J 109.5 . . ?
C00O C013 H01K 109.5 . . ?
H01J C013 H01K 109.5 . . ?
C00O C013 H01L 109.5 . . ?
H01J C013 H01L 109.5 . . ?
H01K C013 H01L 109.5 . . ?
C00Y C014 H01M 109.5 . . ?
C00Y C014 H01N 109.5 . . ?
H01M C014 H01N 109.5 . . ?
C00Y C014 H01O 109.5 . . ?
H01M C014 H01O 109.5 . . ?
H01N C014 H01O 109.5 . . ?
C8 C7 C6 121.0(4) . . ?
C8 C7 H7 119.5 . . ?
C6 C7 H7 119.5 . . ?
C00Y C016 H01P 109.5 . . ?
C00Y C016 H01Q 109.5 . . ?
H01P C016 H01Q 109.5 . . ?
C00Y C016 H01R 109.5 . . ?
H01P C016 H01R 109.5 . . ?
H01Q C016 H01R 109.5 . . ?
C00N C017 H01S 109.5 . . ?
C00N C017 H01T 109.5 . . ?
H01S C017 H01T 109.5 . . ?
C00N C017 H01U 109.5 . . ?
H01S C017 H01U 109.5 . . ?
H01T C017 H01U 109.5 . . ?

loop_
_geom_bond_atom_site_label_1
_geom_bond_atom_site_label_2
_geom_bond_distance
_geom_bond_site_symmetry_2
_geom_bond_publ_flag
Au1 C1 1.991(3) . ?
Au1 C3 2.293(3) . ?
Au1 C4 2.345(3) . ?
Sb1 F2 1.849(3) . ?
Sb1 F1 1.858(2) . ?
Sb1 F4 1.861(2) . ?
Sb1 F5 1.866(2) . ?
Sb1 F3 1.867(2) . ?
Sb1 F6 1.871(2) . ?
N2 C1 1.356(4) . ?
N2 C00F 1.383(4) . ?
N2 C00E 1.447(4) . ?
N1 C1 1.350(4) . ?
N1 C00M 1.376(4) . ?
N1 C00L 1.451(4) . ?
C00B C00C 1.391(5) . ?
C00B C00E 1.404(4) . ?
C00B C00G 1.529(4) . ?
C00C C00U 1.381(5) . ?
C00C H00C 0.9300 . ?
C00E C00H 1.402(4) . ?
C00F C00M 1.349(4) . ?
C00F H00F 0.9300 . ?
C00G C00X 1.528(5) . ?
C00G C010 1.525(5) . ?
C00G H00G 0.9800 . ?
C00H C00T 1.393(5) . ?
C00H C00O 1.519(4) . ?
C3 C4 1.343(5) . ?
C3 C8 1.412(5) . ?
C3 H3 0.9300 . ?
C00J C00Q 1.394(4) . ?
C00J C00L 1.402(4) . ?
C00J C00Y 1.521(4) . ?
C00K C00R 1.383(5) . ?
C00K C00S 1.394(4) . ?
C00K H00K 0.9300 . ?
C00L C00S 1.394(4) . ?
C00M H00M 0.9300 . ?
C00N C011 1.520(5) . ?
C00N C017 1.525(5) . ?
C00N C00S 1.528(4) . ?
C00N H00N 0.9800 . ?
C00O C013 1.527(5) . ?
C00O C012 1.533(5) . ?
C00O H00O 0.9800 . ?
C5 C6 1.367(5) . ?
C5 C4 1.404(6) . ?
C5 H5 0.9300 . ?
C00Q C00R 1.381(5) . ?
C00Q H00Q 0.9300 . ?
C00R H00R 0.9300 . ?
C00T C00U 1.381(5) . ?
C00T H00T 0.9300 . ?
C00U H00U 0.9300 . ?
C6 C7 1.409(6) . ?
C6 H6 0.9300 . ?
C8 C7 1.355(5) . ?
C8 H8 0.9300 . ?
C00X H00A 0.9600 . ?
C00X H00B 0.9600 . ?
C00X H00D 0.9600 . ?
C00Y C016 1.526(5) . ?
C00Y C014 1.533(5) . ?
C00Y H00Y 0.9800 . ?
C4 H4 0.9300 . ?
C010 H01A 0.9600 . ?
C010 H01B 0.9600 . ?
C010 H01C 0.9600 . ?
C011 H01D 0.9600 . ?
C011 H01E 0.9600 . ?
C011 H01F 0.9600 . ?
C012 H01G 0.9600 . ?
C012 H01H 0.9600 . ?
C012 H01I 0.9600 . ?
C013 H01J 0.9600 . ?
C013 H01K 0.9600 . ?
C013 H01L 0.9600 . ?
C014 H01M 0.9600 . ?
C014 H01N 0.9600 . ?
C014 H01O 0.9600 . ?
C7 H7 0.9300 . ?
C016 H01P 0.9600 . ?
C016 H01Q 0.9600 . ?
C016 H01R 0.9600 . ?
C017 H01S 0.9600 . ?
C017 H01T 0.9600 . ?
C017 H01U 0.9600 . ?
